data_3000428
loop_
_publ_author_name
'Correal, Sergio'
'Hernandez-Gomez, Daniel'
'Esquivel, Andrea Steffania'
'Cardona-Rodriguez, Alexander'
'Reiber, Andreas'
'Gonzalez-Hernandez, Rafael'
'Ramirez, Juan Gabriel'

_publ_section_title
;
 Tuning electronic and magnetic properties through disorder in V2O5
 nanoparticles
;
_journal_name_full 'Personal communication to COD'
_journal_year 2023
_chemical_formula_sum 'O2.54 V'
_chemical_formula_weight 91.56
_chemical_name_common V2O5
_space_group_IT_number 59
_space_group_name_Hall '-P 2ab 2a'
_space_group_name_H-M_alt 'P m m n :2'
_symmetry_cell_setting orthorhombic
_symmetry_space_group_name_H-M 'P m m n :2'
_audit_creation_date 2020-01-30T12:09
_audit_creation_method 'from EXP file using GSAS2CIF'
_audit_update_record ' 2020-01-30T12:09  Initial CIF as created by GSAS2CIF'
_cell_angle_alpha 90.0
_cell_angle_beta 90.0
_cell_angle_gamma 90.0
_cell_formula_units_Z 4
_cell_length_a 3.56410(6)
_cell_length_b 11.51208(22)
_cell_length_c 4.37296(10)
_cell_volume 179.423(6)
_computing_structure_refinement GSAS
_pd_block_id 2020-01-30T12:09|450_phase1|450v2o5||
_pd_phase_name 'from C:/GSAS/MyWork/450_v2o5/V2O5.cif'
_refine_ls_goodness_of_fit_all 1.60
_refine_ls_matrix_type full
_refine_ls_number_parameters 15
_refine_ls_number_restraints 0
_refine_ls_shift/su_mean 0.07
_cod_data_source_file Tcal450C.cif
_cod_data_source_block 450_phase_1
_cod_depositor_comments
;Adding manuscript title.

 Releasing structure 3000428 into public domain as personal
 communication to COD.
;
_cod_original_cell_volume 179.424(5)
_cod_original_sg_symbol_H-M 'P m m n'
_cod_database_code 3000428

loop_
_symmetry_equiv_pos_site_id
_symmetry_equiv_pos_as_xyz
1 +x,+y,+z
2 -x+1/2,+y,+z
3 +x,-y+1/2,+z
4 -x+1/2,-y+1/2,+z
-1 -x,-y,-z
-2 +x+1/2,-y,-z
-3 -x,+y+1/2,-z
-4 +x+1/2,+y+1/2,-z

loop_
_atom_site_type_symbol
_atom_site_label
_atom_site_fract_x
_atom_site_fract_y
_atom_site_fract_z
_atom_site_occupancy
_atom_site_thermal_displace_type
_atom_site_U_iso_or_equiv
_atom_site_symmetry_multiplicity
V V1 0.25 0.10216 0.38935 1.0 Uiso -0.0131(6) 4
O O1 0.25 0.1043 0.031 1.06827 Uiso -0.00976 4
O O2 0.25 0.57143 0.50476 0.94063 Uiso -0.01032 4
O O3 0.25 0.25 0.51089 1.06007 Uiso 0.00032 2

loop_
_atom_type_symbol
_atom_type_number_in_cell
V 4.0
O 10.156
